data_8102682
loop_
_publ_author_name
'Jian-Ping Zou'
'Qiang Peng'
'Zhi-Min Huang'
'Qiu-Ju Xing'

_publ_section_title
;
 Crystal structure of
 triaqua(4-hydroxypyridine-2,6-dicarboxylato-N,O,O')cobalt(II) ---
 ethanol --- water (1:0.25:1), Co(H2O)3(C7H3NO5) &#x00B7; 0.25C2H5OH
 &#x00B7; H2O
;
_journal_issue 2
_journal_name_full 'Zeitschrift f\"ur Kristallographie - New Crystal Structures'
_journal_page_first 315
_journal_volume 225
_journal_year 2010
_chemical_formula_moiety 'C7.50 H12.50 Co N O9.25'
_chemical_formula_sum 'C7.5 H12.5 Co N O9.25'
_chemical_formula_weight 323.61
_chemical_name_systematic
; 
triaqua-(4-hydroxypyridine-2,6-dicarboxy-N,O,O')-
cobalt(II) -- ethanol -- water (1:0.25:1), 
[Co(C~7~H~3~NO~5~)(H~2~O)~3~].0.25(C~2~H~5~OH).(H~2~O)
;
_space_group_IT_number 15
_symmetry_cell_setting monoclinic
_symmetry_space_group_name_Hall '-C 2yc'
_symmetry_space_group_name_H-M 'C 1 2/c 1'
_atom_sites_solution_hydrogens geom
_atom_sites_solution_primary direct
_atom_sites_solution_secondary difmap
_audit_creation_method SHELXL-97
_cell_angle_alpha 90.00
_cell_angle_beta 91.7290(10)
_cell_angle_gamma 90.00
_cell_formula_units_Z 8
_cell_length_a 14.5956(10)
_cell_length_b 7.0542(5)
_cell_length_c 22.5702(15)
_cell_measurement_temperature 293(2)
_cell_volume 2322.8(3)
_computing_structure_refinement 'SHELXL-97 (Sheldrick, 1997)'
_computing_structure_solution 'SHELXS-97 (Sheldrick, 1990)'
_diffrn_ambient_temperature 293(2)
_diffrn_measured_fraction_theta_full 1.000
_diffrn_measured_fraction_theta_max 1.000
_diffrn_measurement_device_type 'CCD area detector'
_diffrn_measurement_method 'phi and omega scans'
_diffrn_radiation_monochromator graphite
_diffrn_radiation_source 'fine-focus sealed tube'
_diffrn_radiation_type MoK\a
_diffrn_radiation_wavelength 0.71073
_diffrn_reflns_av_R_equivalents 0.0173
_diffrn_reflns_av_sigmaI/netI 0.0139
_diffrn_reflns_limit_h_max 16
_diffrn_reflns_limit_h_min -17
_diffrn_reflns_limit_k_max 8
_diffrn_reflns_limit_k_min -8
_diffrn_reflns_limit_l_max 26
_diffrn_reflns_limit_l_min -26
_diffrn_reflns_number 8310
_diffrn_reflns_theta_full 25.00
_diffrn_reflns_theta_max 25.00
_diffrn_reflns_theta_min 2.79
_exptl_absorpt_coefficient_mu 1.524
_exptl_absorpt_correction_T_max 0.9861
_exptl_absorpt_correction_T_min 0.7820
_exptl_absorpt_correction_type multi-scan
_exptl_absorpt_process_details sadabs
_exptl_crystal_colour red
_exptl_crystal_density_diffrn 1.851
_exptl_crystal_density_method 'not measured'
_exptl_crystal_description prism
_exptl_crystal_F_000 1324
_exptl_crystal_size_max 0.30
_exptl_crystal_size_mid 0.20
_exptl_crystal_size_min 0.13
_refine_diff_density_max 0.939
_refine_diff_density_min -0.688
_refine_diff_density_rms 0.087
_refine_ls_extinction_method none
_refine_ls_goodness_of_fit_ref 1.101
_refine_ls_hydrogen_treatment mixed
_refine_ls_matrix_type full
_refine_ls_number_parameters 201
_refine_ls_number_reflns 2058
_refine_ls_number_restraints 20
_refine_ls_restrained_S_all 1.504
_refine_ls_R_factor_all 0.0398
_refine_ls_R_factor_gt 0.0379
_refine_ls_shift/su_max 0.000
_refine_ls_shift/su_mean 0.000
_refine_ls_structure_factor_coef Fsqd
_refine_ls_weighting_details 'calc w=1/[\s^2^(Fo^2^)+(0.1300P)^2^+0.0000P] where P=(Fo^2^+2Fc^2^)/3'
_refine_ls_weighting_scheme calc
_refine_ls_wR_factor_gt 0.1465
_refine_ls_wR_factor_ref 0.1514
_reflns_number_gt 1926
_reflns_number_total 2058
_reflns_threshold_expression >2sigma(I)
_cod_data_source_file 1267-2945.cff
_cod_data_source_block a
_cod_depositor_comments
;
The following automatic conversions were performed:
'_symmetry_cell_setting' value 'Monoclinic' changed to 'monoclinic'
according to '/home/saulius/struct/CIF-dictionaries/cif_core.dic'
dictionary named 'cif_core.dic' version 2.4.1 from 2010-06-29.

Automatic conversion script
Id: cif_fix_enum 1555 2011-01-17 13:19:09Z saulius 
;
_cod_original_sg_symbol_H-M C2/c
_cod_original_formula_sum 'C7.50 H12.50 Co N O9.25'
_cod_database_code 8102682

loop_
_symmetry_equiv_pos_as_xyz
'x, y, z'
'-x, y, -z+1/2'
'x+1/2, y+1/2, z'
'-x+1/2, y+1/2, -z+1/2'
'-x, -y, -z'
'x, -y, z-1/2'
'-x+1/2, -y+1/2, -z'
'x+1/2, -y+1/2, z-1/2'

loop_
_atom_site_label
_atom_site_type_symbol
_atom_site_fract_x
_atom_site_fract_y
_atom_site_fract_z
_atom_site_U_iso_or_equiv
_atom_site_adp_type
_atom_site_occupancy
_atom_site_symmetry_multiplicity
_atom_site_calc_flag
_atom_site_refinement_flags
_atom_site_disorder_assembly
_atom_site_disorder_group
Co1 Co 0.48547(3) 0.25649(6) 0.63760(2) 0.0254(3) Uani 1 1 d . . .
O1W O 0.4350(2) 0.5383(4) 0.63488(12) 0.0362(7) Uani 1 1 d D . .
H1WA H 0.460(3) 0.582(7) 0.606(2) 0.054 Uiso 1 1 d D . .
H1WB H 0.377(2) 0.533(7) 0.636(2) 0.054 Uiso 1 1 d D . .
O2W O 0.5584(2) -0.0048(4) 0.64336(14) 0.0442(7) Uani 1 1 d D . .
H2WA H 0.552(4) -0.045(8) 0.6098(18) 0.066 Uiso 1 1 d D . .
H2WB H 0.609(3) 0.030(8) 0.648(3) 0.066 Uiso 1 1 d D . .
O3W O 0.58231(18) 0.3531(4) 0.69616(12) 0.0385(7) Uani 1 1 d D . .
H3WA H 0.631(3) 0.413(6) 0.694(2) 0.058 Uiso 1 1 d D . .
H3WB H 0.589(4) 0.278(6) 0.727(2) 0.058 Uiso 1 1 d D . .
O4W O 0.2516(3) 0.0558(8) 0.83157(18) 0.0783(13) Uani 1 1 d D . .
H4WA H 0.213(5) 0.115(10) 0.850(3) 0.117 Uiso 1 1 d D . .
H4WB H 0.236(6) -0.023(10) 0.808(3) 0.117 Uiso 1 1 d D . .
O1 O 0.52768(17) 0.2904(4) 0.54500(12) 0.0287(6) Uani 1 1 d . . .
O2 O 0.4817(2) 0.2327(3) 0.45115(14) 0.0317(8) Uani 1 1 d . . .
O3 O 0.38802(19) 0.1678(4) 0.70202(11) 0.0378(7) Uani 1 1 d . . .
O4 O 0.2536(3) 0.0268(8) 0.71100(16) 0.0872(13) Uani 1 1 d U . .
O5 O 0.17014(16) -0.0812(3) 0.48757(11) 0.0322(6) Uani 1 1 d . . .
H5A H 0.1286 -0.1178 0.5084 0.048 Uiso 1 1 calc R . .
O6 O 0.5810(9) 0.7386(15) 0.7275(8) 0.122(7) Uani 0.25 1 d PU . .
N1 N 0.38163(18) 0.1407(4) 0.58778(12) 0.0249(6) Uani 1 1 d . . .
C1 C 0.3847(2) 0.1367(4) 0.52889(14) 0.0212(7) Uani 1 1 d . . .
C2 C 0.3154(2) 0.0613(4) 0.49394(14) 0.0232(7) Uani 1 1 d . . .
H2A H 0.3192 0.0586 0.4529 0.028 Uiso 1 1 calc R . .
C3 C 0.2386(2) -0.0118(4) 0.52207(15) 0.0230(7) Uani 1 1 d . . .
C4 C 0.2357(2) -0.0087(5) 0.58369(16) 0.0294(8) Uani 1 1 d . . .
H4A H 0.1858 -0.0581 0.6032 0.035 Uiso 1 1 calc R . .
C5 C 0.3089(2) 0.0697(5) 0.61476(15) 0.0293(8) Uani 1 1 d . . .
C6 C 0.4709(3) 0.2275(4) 0.50534(18) 0.0221(8) Uani 1 1 d . . .
C7 C 0.3164(3) 0.0872(6) 0.68171(17) 0.0428(10) Uani 1 1 d . . .
C8 C 0.5000 0.7467(16) 0.7500 0.057(4) Uani 0.50 2 d SPD . .
C9 C 0.5810(9) 0.7386(15) 0.7275(8) 0.122(7) Uani 0.25 1 d PDU . .

loop_
_atom_site_aniso_label
_atom_site_aniso_U_11
_atom_site_aniso_U_22
_atom_site_aniso_U_33
_atom_site_aniso_U_23
_atom_site_aniso_U_13
_atom_site_aniso_U_12
Co1 0.0232(5) 0.0309(5) 0.0220(5) -0.00047(15) -0.0008(3) -0.00750(15)
O1W 0.0392(16) 0.0371(14) 0.0325(15) 0.0038(11) 0.0045(12) -0.0023(11)
O2W 0.0422(17) 0.0435(16) 0.0461(17) -0.0104(13) -0.0093(14) 0.0033(13)
O3W 0.0356(15) 0.0480(16) 0.0312(14) 0.0045(12) -0.0083(12) -0.0165(12)
O4W 0.060(3) 0.132(4) 0.044(2) -0.017(2) 0.0094(17) -0.010(2)
O1 0.0226(13) 0.0375(12) 0.0262(14) -0.0017(11) 0.0019(10) -0.0105(11)
O2 0.0287(17) 0.0395(15) 0.0273(18) -0.0033(9) 0.0067(13) -0.0125(9)
O3 0.0394(15) 0.0509(16) 0.0231(13) -0.0025(12) 0.0022(10) -0.0173(12)
O4 0.084(2) 0.139(3) 0.0388(17) -0.0081(18) 0.0138(16) -0.077(2)
O5 0.0217(12) 0.0442(14) 0.0306(13) 0.0006(10) -0.0015(10) -0.0140(10)
O6 0.180(17) 0.055(7) 0.129(14) -0.007(5) -0.043(13) -0.010(6)
N1 0.0222(14) 0.0303(14) 0.0222(14) 0.0005(11) 0.0022(11) -0.0077(11)
C1 0.0188(15) 0.0213(13) 0.0236(16) 0.0004(11) 0.0021(12) -0.0001(11)
C2 0.0223(16) 0.0260(15) 0.0214(16) -0.0018(12) 0.0024(12) -0.0010(12)
C3 0.0210(16) 0.0217(14) 0.0262(18) -0.0026(13) -0.0014(13) -0.0008(12)
C4 0.0267(18) 0.0316(17) 0.0302(18) 0.0004(14) 0.0074(14) -0.0084(14)
C5 0.0275(17) 0.0340(17) 0.0265(18) -0.0014(13) 0.0046(14) -0.0098(14)
C6 0.0212(19) 0.0224(15) 0.023(2) -0.0010(12) 0.0044(15) -0.0027(12)
C7 0.047(2) 0.055(2) 0.026(2) -0.0029(16) 0.0071(17) -0.0296(19)
C8 0.057(12) 0.043(8) 0.073(13) 0.000 0.004(10) 0.000
C9 0.180(17) 0.055(7) 0.129(14) -0.007(5) -0.043(13) -0.010(6)

loop_
_atom_type_symbol
_atom_type_description
_atom_type_scat_dispersion_real
_atom_type_scat_dispersion_imag
_atom_type_scat_source
C C 0.0033 0.0016 'International Tables Vol C Tables 4.2.6.8 and 6.1.1.4'
H H 0.0000 0.0000 'International Tables Vol C Tables 4.2.6.8 and 6.1.1.4'
N N 0.0061 0.0033 'International Tables Vol C Tables 4.2.6.8 and 6.1.1.4'
O O 0.0106 0.0060 'International Tables Vol C Tables 4.2.6.8 and 6.1.1.4'
Co Co 0.3494 0.9721 'International Tables Vol C Tables 4.2.6.8 and 6.1.1.4'

loop_
_geom_angle_atom_site_label_1
_geom_angle_atom_site_label_2
_geom_angle_atom_site_label_3
_geom_angle
_geom_angle_site_symmetry_1
_geom_angle_site_symmetry_3
_geom_angle_publ_flag
O3W Co1 N1 172.57(11) . . ?
O3W Co1 O1W 86.48(11) . . ?
N1 Co1 O1W 96.21(11) . . ?
O3W Co1 O2W 85.03(12) . . ?
N1 Co1 O2W 92.81(12) . . ?
O1W Co1 O2W 170.21(12) . . ?
O3W Co1 O3 96.85(10) . . ?
N1 Co1 O3 76.13(10) . . ?
O1W Co1 O3 93.19(11) . . ?
O2W Co1 O3 92.66(12) . . ?
O3W Co1 O1 111.84(10) . . ?
N1 Co1 O1 75.21(10) . . ?
O1W Co1 O1 88.73(10) . . ?
O2W Co1 O1 89.90(11) . . ?
O3 Co1 O1 151.31(10) . . ?
Co1 O1W H1WA 102(4) . . ?
Co1 O1W H1WB 108(4) . . ?
H1WA O1W H1WB 122(5) . . ?
Co1 O2W H2WA 102(4) . . ?
Co1 O2W H2WB 102(4) . . ?
H2WA O2W H2WB 109(6) . . ?
Co1 O3W H3WA 135(4) . . ?
Co1 O3W H3WB 112(4) . . ?
H3WA O3W H3WB 106(5) . . ?
H4WA O4W H4WB 120(8) . . ?
C6 O1 Co1 115.5(2) . . ?
C7 O3 Co1 116.2(2) . . ?
C3 O5 H5A 109.5 . . ?
C1 N1 C5 119.8(3) . . ?
C1 N1 Co1 120.9(2) . . ?
C5 N1 Co1 119.2(2) . . ?
N1 C1 C2 122.4(3) . . ?
N1 C1 C6 113.1(3) . . ?
C2 C1 C6 124.5(3) . . ?
C1 C2 C3 117.9(3) . . ?
C1 C2 H2A 121.1 . . ?
C3 C2 H2A 121.1 . . ?
O5 C3 C4 122.7(3) . . ?
O5 C3 C2 117.6(3) . . ?
C4 C3 C2 119.7(3) . . ?
C5 C4 C3 117.9(3) . . ?
C5 C4 H4A 121.1 . . ?
C3 C4 H4A 121.1 . . ?
N1 C5 C4 122.3(3) . . ?
N1 C5 C7 112.9(3) . . ?
C4 C5 C7 124.8(3) . . ?
O2 C6 O1 125.5(4) . . ?
O2 C6 C1 119.2(3) . . ?
O1 C6 C1 115.2(3) . . ?
O4 C7 O3 125.9(4) . . ?
O4 C7 C5 118.6(4) . . ?
O3 C7 C5 115.6(3) . . ?
C9 C8 O6 175.0(14) 2_656 . ?
O6 C8 O6 175.0(14) 2_656 . ?

loop_
_geom_bond_atom_site_label_1
_geom_bond_atom_site_label_2
_geom_bond_distance
_geom_bond_site_symmetry_2
_geom_bond_publ_flag
Co1 O3W 2.024(2) . ?
Co1 N1 2.031(3) . ?
Co1 O1W 2.120(3) . ?
Co1 O2W 2.131(3) . ?
Co1 O3 2.157(3) . ?
Co1 O1 2.210(3) . ?
O1W H1WA 0.82(3) . ?
O1W H1WB 0.85(3) . ?
O2W H2WA 0.81(3) . ?
O2W H2WB 0.78(4) . ?
O3W H3WA 0.84(3) . ?
O3W H3WB 0.88(3) . ?
O4W H4WA 0.83(4) . ?
O4W H4WB 0.80(4) . ?
O1 C6 1.280(5) . ?
O2 C6 1.238(5) . ?
O3 C7 1.264(5) . ?
O4 C7 1.222(5) . ?
O5 C3 1.341(4) . ?
O5 H5A 0.8200 . ?
O6 C8 1.302(12) . ?
N1 C1 1.332(4) . ?
N1 C5 1.337(4) . ?
C1 C2 1.371(5) . ?
C1 C6 1.523(5) . ?
C2 C3 1.403(5) . ?
C2 H2A 0.9300 . ?
C3 C4 1.393(5) . ?
C4 C5 1.377(5) . ?
C4 H4A 0.9300 . ?
C5 C7 1.517(5) . ?
C8 C9 1.302(12) 2_656 ?
C8 O6 1.302(12) 2_656 ?

loop_
_geom_hbond_atom_site_label_D
_geom_hbond_atom_site_label_H
_geom_hbond_atom_site_label_A
_geom_hbond_distance_DH
_geom_hbond_distance_HA
_geom_hbond_distance_DA
_geom_hbond_angle_DHA
_geom_hbond_site_symmetry_A
O1W H1WA O2 0.82(3) 2.04(3) 2.829(4) 162(5) 5_666
O1W H1WB O4W 0.85(3) 2.03(4) 2.851(5) 160(5) 4_556
O2W H2WA O2 0.81(3) 1.96(4) 2.721(4) 156(6) 5_656
O2W H2WB O4W 0.78(4) 2.08(4) 2.846(5) 166(6) 2_656
O3W H3WA O4 0.84(3) 1.98(4) 2.796(4) 164(5) 3
O3W H3WB O3 0.88(3) 1.80(4) 2.668(3) 168(5) 2_656
O4W H4WA O1W 0.83(4) 2.25(7) 2.851(5) 129(7) 4_546
O4W H4WB O4 0.80(4) 2.24(8) 2.730(5) 120(8) .
O5 H5A O1 0.82 1.83 2.643(3) 171.9 3_445
